data_4307331
loop_
_publ_author_name
'Aaron K. Justice'
'Giuseppe Zampella'
'Luca De Gioia'
'Thomas B. Rauchfuss'
'Jarl Ivar van der Vlugt'
'Scott R. Wilson'

_publ_contact_author
; 
Scott R. Wilson 
University of Illinois 
School of Chemical Sciences, Box 59-1 
505 South Mathews Avenue 
Urbana, Illinois  61801 
USA 
;
_publ_contact_author_email srwilson@uiuc.edu
_publ_contact_author_fax '1  217 244 8068'
_publ_contact_author_phone '1  217 244 1708'
_publ_section_title
;
Chelate Control of Diiron(I) Dithiolates Relevant to the [Fe-Fe]-
Hydrogenase Active Site
;
_journal_name_full 'Inorganic Chemistry'
_journal_page_first 1655
_journal_page_last 1664
_journal_paper_doi 10.1021/ic0618706
_journal_volume 46
_journal_year 2007
_chemical_formula_moiety
; 
C32 H26 Fe2 N O3 P2 S2, C8 H20 N, C H2 Cl2 
;
_chemical_formula_sum 'C41 H48 Cl2 Fe2 N2 O3 P2 S2'
_chemical_formula_weight 925.47
_chemical_name_systematic
; 
? 
;
_space_group_IT_number 2
_symmetry_cell_setting triclinic
_symmetry_space_group_name_Hall '-P 1'
_symmetry_space_group_name_H-M 'P -1'
_atom_sites_solution_hydrogens geom
_atom_sites_solution_primary direct
_atom_sites_solution_secondary difmap
_audit_creation_method SHELXL-97
_audit_update_record
; 
2006-08-31   text and data added, akj 
;
_cell_angle_alpha 88.297(10)
_cell_angle_beta 74.230(10)
_cell_angle_gamma 66.601(9)
_cell_formula_units_Z 2
_cell_length_a 11.219(7)
_cell_length_b 11.505(7)
_cell_length_c 18.994(12)
_cell_measurement_reflns_used 968
_cell_measurement_temperature 193(2)
_cell_measurement_theta_max 28.1
_cell_measurement_theta_min 2.3
_cell_volume 2157(2)
_computing_cell_refinement 'SAINT V6.22 (Bruker, 2001)'
_computing_data_collection 'SMART V5.625 (Bruker, 2001)'
_computing_data_reduction 'SAINT V6.22 (Bruker, 2001)'
_computing_molecular_graphics 'SHELXTL V6.12 (Bruker, 2001)'
_computing_publication_material 'XCIF (Bruker, 2001)'
_computing_structure_refinement 'SHELXTL V6.12 (Bruker, 2001)'
_computing_structure_solution 'SHELXTL V6.12 (Bruker, 2001)'
_diffrn_ambient_temperature 193(2)
_diffrn_measured_fraction_theta_full 0.990
_diffrn_measured_fraction_theta_max 0.990
_diffrn_measurement_device 'Siemens Platform/CCD'
_diffrn_measurement_method 'profile data from \w scans'
_diffrn_radiation_monochromator graphite
_diffrn_radiation_source 'normal-focus sealed tube'
_diffrn_radiation_type MoK\a
_diffrn_radiation_wavelength 0.71073
_diffrn_radiation_wavelength_id g12ias
_diffrn_reflns_av_R_equivalents 0.0335
_diffrn_reflns_av_sigmaI/netI 0.0477
_diffrn_reflns_limit_h_max 13
_diffrn_reflns_limit_h_min -13
_diffrn_reflns_limit_k_max 13
_diffrn_reflns_limit_k_min -13
_diffrn_reflns_limit_l_max 22
_diffrn_reflns_limit_l_min -22
_diffrn_reflns_number 18473
_diffrn_reflns_theta_full 25.43
_diffrn_reflns_theta_max 25.43
_diffrn_reflns_theta_min 1.94
_diffrn_standards_decay_% 0.2
_diffrn_standards_interval_time 313
_diffrn_standards_number 313
_exptl_absorpt_coefficient_mu 1.007
_exptl_absorpt_correction_T_max 0.8773
_exptl_absorpt_correction_T_min 0.5901
_exptl_absorpt_correction_type integration
_exptl_absorpt_process_details 'SHELXTL/XPREP (Bruker, 2001)'
_exptl_crystal_colour red
_exptl_crystal_density_diffrn 1.425
_exptl_crystal_density_method 'not measured'
_exptl_crystal_description tabular
_exptl_crystal_F_000 960
_exptl_crystal_id g12ias
_exptl_crystal_preparation
; 
The data crystal was mounted using oil (Parantone-N, Exxon) to a 
0.3 mm cryo-loop (Hampton Research) with the (0 -1 0) scattering 
planes roughly normal to the spindle axis. 
;
_exptl_crystal_size_max 0.48
_exptl_crystal_size_mid 0.36
_exptl_crystal_size_min 0.14
_refine_diff_density_max 0.569
_refine_diff_density_min -0.335
_refine_diff_density_rms 0.067
_refine_ls_extinction_method none
_refine_ls_goodness_of_fit_ref 1.026
_refine_ls_hydrogen_treatment noref
_refine_ls_matrix_type full
_refine_ls_number_parameters 519
_refine_ls_number_reflns 7884
_refine_ls_number_restraints 66
_refine_ls_restrained_S_all 1.043
_refine_ls_R_factor_all 0.0603
_refine_ls_R_factor_gt 0.0374
_refine_ls_shift/su_max 0.006
_refine_ls_shift/su_mean 0.000
_refine_ls_structure_factor_coef Fsqd
_refine_ls_weighting_details 'calc w=1/[\s^2^(Fo^2^)+(0.0520P)^2^+0.0253P] where P=(Fo^2^+2Fc^2^)/3'
_refine_ls_weighting_scheme calc
_refine_ls_wR_factor_gt 0.0862
_refine_ls_wR_factor_ref 0.0944
_reflns_number_gt 5846
_reflns_number_total 7884
_reflns_threshold_expression >2sigma(I)
_cod_data_source_file ic0618706si20060928_102657.cif
_cod_data_source_block g12ias
_cod_depositor_comments
;
The following automatic conversions were performed:
'_symmetry_cell_setting' value 'Triclinic' changed to 'triclinic'
according to '/home/saulius/struct/CIF-dictionaries/cif_core.dic'
dictionary named 'cif_core.dic' version 2.4.1 from 2010-06-29.

Automatic conversion script
Id: cif_fix_enum 1527 2010-12-29 10:47:43Z saulius 
;
_cod_original_sg_symbol_Hall '-P 1 '
_cod_original_sg_symbol_H-M 'P -1 '
_cod_database_code 4307331

loop_
_symmetry_equiv_pos_as_xyz
'x, y, z'
'-x, -y, -z'

loop_
_atom_site_label
_atom_site_type_symbol
_atom_site_fract_x
_atom_site_fract_y
_atom_site_fract_z
_atom_site_U_iso_or_equiv
_atom_site_adp_type
_atom_site_occupancy
_atom_site_symmetry_multiplicity
_atom_site_calc_flag
_atom_site_refinement_flags
_atom_site_disorder_assembly
_atom_site_disorder_group
Fe1 Fe 0.06810(4) 0.22158(3) 0.25122(2) 0.02268(11) Uani 1 1 d . . .
Fe2 Fe 0.18961(4) -0.01425(4) 0.20903(2) 0.02709(11) Uani 1 1 d . . .
S1 S -0.03814(7) 0.09267(6) 0.25006(4) 0.02855(17) Uani 1 1 d . . .
S2 S 0.16830(7) 0.07149(6) 0.31988(4) 0.02835(17) Uani 1 1 d . . .
P1 P 0.20710(7) 0.31407(6) 0.24299(4) 0.02479(17) Uani 1 1 d . . .
P2 P -0.08806(7) 0.38717(7) 0.32225(4) 0.02560(17) Uani 1 1 d . . .
O1 O 0.4824(2) -0.0931(2) 0.16070(13) 0.0566(6) Uani 1 1 d . . .
O2 O 0.1763(3) -0.0015(2) 0.05809(12) 0.0558(6) Uani 1 1 d . . .
O3 O 0.0180(2) 0.3303(2) 0.11706(11) 0.0460(6) Uani 1 1 d . . .
N1 N 0.1914(3) -0.2770(2) 0.24133(16) 0.0480(7) Uani 1 1 d . . .
N2 N 0.8946(2) 0.7823(2) 0.11350(12) 0.0310(5) Uani 1 1 d . . .
C1 C 0.1917(3) -0.1789(3) 0.22980(16) 0.0323(7) Uani 1 1 d . . .
C2 C 0.3669(3) -0.0614(3) 0.18044(16) 0.0361(7) Uani 1 1 d . . .
C3 C 0.1820(3) -0.0084(3) 0.11806(17) 0.0343(7) Uani 1 1 d . . .
C4 C 0.0380(3) 0.2851(3) 0.17071(15) 0.0294(6) Uani 1 1 d . . .
C5 C -0.0784(3) 0.0525(3) 0.34521(15) 0.0375(7) Uani 1 1 d . . .
H5A H -0.1637 0.1211 0.3742 0.045 Uiso 1 1 calc R . .
H5B H -0.0933 -0.0269 0.3463 0.045 Uiso 1 1 calc R . .
C6 C 0.0322(3) 0.0350(3) 0.38028(15) 0.0370(7) Uani 1 1 d . . .
H6A H 0.0702 -0.0540 0.3927 0.044 Uiso 1 1 calc R . .
H6B H -0.0068 0.0912 0.4265 0.044 Uiso 1 1 calc R . .
C7 C 0.1055(3) 0.4801(3) 0.27755(15) 0.0303(6) Uani 1 1 d . . .
H7 H 0.1419 0.5427 0.2683 0.036 Uiso 1 1 calc R . .
C8 C -0.0211(3) 0.5090(3) 0.31604(15) 0.0311(7) Uani 1 1 d . . .
H8 H -0.0763 0.5917 0.3401 0.037 Uiso 1 1 calc R . .
C9 C 0.3283(3) 0.2734(3) 0.29773(15) 0.0281(6) Uani 1 1 d . . .
C10 C 0.3064(4) 0.3466(3) 0.35917(18) 0.0463(8) Uani 1 1 d . . .
H10 H 0.2245 0.4205 0.3751 0.056 Uiso 1 1 calc R . .
C11 C 0.4001(4) 0.3160(3) 0.3987(2) 0.0524(9) Uani 1 1 d . . .
H11 H 0.3822 0.3692 0.4410 0.063 Uiso 1 1 calc R . .
C12 C 0.5160(4) 0.2116(4) 0.3777(2) 0.0588(10) Uani 1 1 d . . .
H12 H 0.5808 0.1907 0.4046 0.071 Uiso 1 1 calc R . .
C13 C 0.5397(4) 0.1356(5) 0.3170(2) 0.0845(15) Uani 1 1 d . . .
H13 H 0.6211 0.0609 0.3023 0.101 Uiso 1 1 calc R . .
C14 C 0.4468(3) 0.1657(4) 0.27664(19) 0.0614(11) Uani 1 1 d . . .
H14 H 0.4650 0.1121 0.2345 0.074 Uiso 1 1 calc R . .
C15 C 0.3191(3) 0.3176(3) 0.15309(15) 0.0296(6) Uani 1 1 d . . .
C16 C 0.3735(3) 0.4081(3) 0.13967(17) 0.0402(8) Uani 1 1 d . . .
H16 H 0.3459 0.4757 0.1760 0.048 Uiso 1 1 calc R . .
C17 C 0.4678(3) 0.4001(3) 0.07353(18) 0.0495(9) Uani 1 1 d . . .
H17 H 0.5042 0.4627 0.0648 0.059 Uiso 1 1 calc R . .
C18 C 0.5095(3) 0.3029(3) 0.02023(18) 0.0486(9) Uani 1 1 d . . .
H18 H 0.5756 0.2973 -0.0246 0.058 Uiso 1 1 calc R . .
C19 C 0.4544(3) 0.2131(3) 0.03243(17) 0.0446(8) Uani 1 1 d . . .
H19 H 0.4818 0.1463 -0.0044 0.054 Uiso 1 1 calc R . .
C20 C 0.3597(3) 0.2207(3) 0.09815(15) 0.0348(7) Uani 1 1 d . . .
H20 H 0.3216 0.1593 0.1060 0.042 Uiso 1 1 calc R . .
C21 C -0.2471(3) 0.4742(3) 0.29864(15) 0.0325(7) Uani 1 1 d . . .
C22 C -0.3300(3) 0.6002(3) 0.32493(18) 0.0429(8) Uani 1 1 d . . .
H22 H -0.3078 0.6420 0.3586 0.051 Uiso 1 1 calc R . .
C23 C -0.4455(3) 0.6654(4) 0.3022(2) 0.0586(10) Uani 1 1 d . . .
H23 H -0.5006 0.7520 0.3193 0.070 Uiso 1 1 calc R . .
C24 C -0.4789(4) 0.6048(5) 0.2555(2) 0.0709(12) Uani 1 1 d . . .
H24 H -0.5573 0.6496 0.2398 0.085 Uiso 1 1 calc R . .
C25 C -0.4007(4) 0.4800(5) 0.2308(2) 0.0741(12) Uani 1 1 d . . .
H25 H -0.4264 0.4378 0.1992 0.089 Uiso 1 1 calc R . .
C26 C -0.2844(3) 0.4152(4) 0.25160(18) 0.0501(9) Uani 1 1 d . . .
H26 H -0.2294 0.3290 0.2333 0.060 Uiso 1 1 calc R . .
C27 C -0.1478(3) 0.3782(2) 0.42155(15) 0.0297(6) Uani 1 1 d . . .
C28 C -0.0599(3) 0.3557(3) 0.46401(17) 0.0427(8) Uani 1 1 d . . .
H28 H 0.0277 0.3546 0.4427 0.051 Uiso 1 1 calc R . .
C29 C -0.0981(4) 0.3348(3) 0.53731(18) 0.0547(10) Uani 1 1 d . . .
H29 H -0.0362 0.3181 0.5657 0.066 Uiso 1 1 calc R . .
C30 C -0.2251(4) 0.3382(3) 0.56911(19) 0.0602(11) Uani 1 1 d . . .
H30 H -0.2512 0.3242 0.6195 0.072 Uiso 1 1 calc R . .
C31 C -0.3143(4) 0.3619(3) 0.52783(19) 0.0542(9) Uani 1 1 d . . .
H31 H -0.4024 0.3647 0.5498 0.065 Uiso 1 1 calc R . .
C32 C -0.2764(3) 0.3816(3) 0.45448(17) 0.0422(8) Uani 1 1 d . . .
H32 H -0.3386 0.3977 0.4263 0.051 Uiso 1 1 calc R . .
C33 C 1.0363(3) 0.6797(3) 0.10350(18) 0.0465(8) Uani 1 1 d . . .
H33A H 1.0717 0.6960 0.1429 0.056 Uiso 1 1 calc R . .
H33B H 1.0296 0.5966 0.1101 0.056 Uiso 1 1 calc R . .
C34 C 1.1382(3) 0.6696(4) 0.03001(19) 0.0578(10) Uani 1 1 d . . .
H34A H 1.1033 0.6566 -0.0097 0.087 Uiso 1 1 calc R . .
H34B H 1.2240 0.5975 0.0275 0.087 Uiso 1 1 calc R . .
H34C H 1.1532 0.7481 0.0248 0.087 Uiso 1 1 calc R . .
C35 C 0.8305(3) 0.7580(3) 0.05756(17) 0.0425(8) Uani 1 1 d . . .
H35A H 0.7404 0.8286 0.0646 0.051 Uiso 1 1 calc R . .
H35B H 0.8870 0.7598 0.0078 0.051 Uiso 1 1 calc R . .
C36 C 0.8134(4) 0.6352(3) 0.0608(2) 0.0580(10) Uani 1 1 d . . .
H36A H 0.9007 0.5645 0.0573 0.087 Uiso 1 1 calc R . .
H36B H 0.7802 0.6241 0.0199 0.087 Uiso 1 1 calc R . .
H36C H 0.7480 0.6365 0.1074 0.087 Uiso 1 1 calc R . .
C37 C 0.9042(4) 0.9099(3) 0.10219(17) 0.0466(8) Uani 1 1 d . . .
H37A H 0.9586 0.9196 0.1330 0.056 Uiso 1 1 calc R . .
H37B H 0.9542 0.9086 0.0503 0.056 Uiso 1 1 calc R . .
C38 C 0.7715(4) 1.0248(3) 0.11972(19) 0.0540(9) Uani 1 1 d . . .
H38A H 0.7147 1.0152 0.0912 0.081 Uiso 1 1 calc R . .
H38B H 0.7885 1.1011 0.1071 0.081 Uiso 1 1 calc R . .
H38C H 0.7251 1.0330 0.1723 0.081 Uiso 1 1 calc R . .
C39 C 0.8072(3) 0.7804(3) 0.18950(16) 0.0398(7) Uani 1 1 d . . .
H39A H 0.7118 0.8362 0.1930 0.048 Uiso 1 1 calc R . .
H39B H 0.8128 0.6929 0.1961 0.048 Uiso 1 1 calc R . .
C40 C 0.8461(3) 0.8231(3) 0.25120(16) 0.0405(8) Uani 1 1 d . . .
H40A H 0.9393 0.7665 0.2494 0.061 Uiso 1 1 calc R . .
H40B H 0.7847 0.8203 0.2984 0.061 Uiso 1 1 calc R . .
H40C H 0.8394 0.9103 0.2457 0.061 Uiso 1 1 calc R . .
C41 C 0.2838(10) 0.0757(6) 0.4743(4) 0.0837(19) Uani 0.732(8) 1 d PDU A 1
H41A H 0.1963 0.1241 0.4637 0.100 Uiso 0.732(8) 1 calc PR A 1
H41B H 0.3552 0.0850 0.4335 0.100 Uiso 0.732(8) 1 calc PR A 1
Cl1 Cl 0.2807(5) 0.1474(3) 0.5518(2) 0.0827(9) Uani 0.732(8) 1 d PDU A 1
Cl2 Cl 0.3095(4) -0.07697(16) 0.47148(11) 0.0692(8) Uani 0.732(8) 1 d PDU A 1
C42 C 0.328(3) 0.0803(12) 0.4595(8) 0.086(4) Uani 0.268(8) 1 d PDU A 2
H42A H 0.2599 0.1061 0.4318 0.103 Uiso 0.268(8) 1 calc PR A 2
H42B H 0.4016 0.1053 0.4320 0.103 Uiso 0.268(8) 1 calc PR A 2
Cl3 Cl 0.3934(14) -0.0756(6) 0.4542(4) 0.109(2) Uani 0.268(8) 1 d PDU A 2
Cl4 Cl 0.2552(16) 0.1700(9) 0.5390(6) 0.112(3) Uani 0.268(8) 1 d PDU A 2

loop_
_atom_site_aniso_label
_atom_site_aniso_U_11
_atom_site_aniso_U_22
_atom_site_aniso_U_33
_atom_site_aniso_U_23
_atom_site_aniso_U_13
_atom_site_aniso_U_12
Fe1 0.0241(2) 0.0210(2) 0.0255(2) 0.00361(15) -0.00820(16) -0.01097(17)
Fe2 0.0283(2) 0.0219(2) 0.0311(2) 0.00228(16) -0.00827(18) -0.01032(18)
S1 0.0283(4) 0.0277(4) 0.0338(4) 0.0025(3) -0.0093(3) -0.0153(3)
S2 0.0329(4) 0.0271(4) 0.0298(4) 0.0078(3) -0.0126(3) -0.0149(3)
P1 0.0251(4) 0.0235(4) 0.0289(4) 0.0057(3) -0.0088(3) -0.0125(3)
P2 0.0251(4) 0.0233(4) 0.0286(4) 0.0033(3) -0.0083(3) -0.0096(3)
O1 0.0295(14) 0.0607(16) 0.0675(17) -0.0006(13) -0.0048(12) -0.0114(12)
O2 0.0689(17) 0.0647(17) 0.0342(13) 0.0040(11) -0.0168(12) -0.0261(14)
O3 0.0513(15) 0.0533(14) 0.0322(12) 0.0127(11) -0.0177(11) -0.0167(12)
N1 0.0458(17) 0.0268(15) 0.081(2) 0.0138(14) -0.0294(15) -0.0181(13)
N2 0.0298(14) 0.0349(14) 0.0306(13) 0.0037(10) -0.0103(11) -0.0145(12)
C1 0.0275(16) 0.0306(17) 0.0396(17) 0.0043(13) -0.0121(13) -0.0111(14)
C2 0.038(2) 0.0326(17) 0.0358(17) 0.0018(13) -0.0091(14) -0.0131(15)
C3 0.0336(17) 0.0289(16) 0.0363(18) 0.0006(13) -0.0031(14) -0.0127(14)
C4 0.0274(16) 0.0320(16) 0.0316(16) -0.0005(13) -0.0078(13) -0.0150(13)
C5 0.0418(19) 0.0430(19) 0.0323(16) 0.0064(14) -0.0027(14) -0.0273(16)
C6 0.0472(19) 0.0367(18) 0.0301(16) 0.0080(13) -0.0068(14) -0.0232(16)
C7 0.0328(17) 0.0242(15) 0.0398(17) 0.0093(12) -0.0160(14) -0.0141(13)
C8 0.0372(18) 0.0185(14) 0.0388(17) 0.0032(12) -0.0154(14) -0.0094(13)
C9 0.0264(16) 0.0286(16) 0.0333(16) 0.0059(12) -0.0108(13) -0.0139(13)
C10 0.055(2) 0.0311(18) 0.058(2) -0.0007(15) -0.0302(18) -0.0129(16)
C11 0.072(3) 0.047(2) 0.059(2) 0.0058(17) -0.043(2) -0.030(2)
C12 0.044(2) 0.086(3) 0.055(2) 0.015(2) -0.0309(19) -0.024(2)
C13 0.037(2) 0.114(4) 0.060(3) -0.021(3) -0.026(2) 0.022(2)
C14 0.041(2) 0.076(3) 0.044(2) -0.0164(19) -0.0188(17) 0.006(2)
C15 0.0265(16) 0.0351(17) 0.0320(16) 0.0117(13) -0.0117(13) -0.0156(13)
C16 0.046(2) 0.047(2) 0.0414(18) 0.0130(15) -0.0163(15) -0.0305(17)
C17 0.052(2) 0.065(2) 0.047(2) 0.0195(18) -0.0131(17) -0.040(2)
C18 0.0351(19) 0.067(2) 0.0414(19) 0.0179(18) -0.0061(15) -0.0224(18)
C19 0.0411(19) 0.051(2) 0.0363(18) 0.0055(15) -0.0068(15) -0.0160(17)
C20 0.0319(17) 0.0364(17) 0.0349(17) 0.0067(13) -0.0064(13) -0.0148(14)
C21 0.0254(16) 0.0354(17) 0.0348(16) 0.0101(13) -0.0087(13) -0.0106(14)
C22 0.0284(18) 0.0363(19) 0.051(2) 0.0099(15) -0.0026(15) -0.0065(15)
C23 0.030(2) 0.047(2) 0.074(3) 0.025(2) 0.0002(19) -0.0018(17)
C24 0.032(2) 0.098(4) 0.068(3) 0.027(3) -0.023(2) -0.008(2)
C25 0.035(2) 0.102(4) 0.076(3) -0.001(3) -0.031(2) -0.009(2)
C26 0.0329(19) 0.060(2) 0.054(2) -0.0036(17) -0.0203(16) -0.0104(17)
C27 0.0350(17) 0.0191(14) 0.0290(15) -0.0015(11) -0.0073(13) -0.0057(13)
C28 0.045(2) 0.0396(19) 0.0381(18) 0.0004(14) -0.0151(15) -0.0087(16)
C29 0.075(3) 0.044(2) 0.036(2) -0.0036(16) -0.0253(19) -0.007(2)
C30 0.089(3) 0.038(2) 0.035(2) 0.0041(16) -0.002(2) -0.017(2)
C31 0.066(3) 0.045(2) 0.043(2) 0.0045(16) 0.0007(19) -0.024(2)
C32 0.048(2) 0.0395(19) 0.0372(18) 0.0027(14) -0.0052(15) -0.0205(17)
C33 0.0373(19) 0.051(2) 0.050(2) 0.0006(16) -0.0163(16) -0.0141(17)
C34 0.038(2) 0.067(3) 0.057(2) -0.0149(19) 0.0005(17) -0.0170(19)
C35 0.0422(19) 0.049(2) 0.0389(18) 0.0036(15) -0.0187(15) -0.0166(17)
C36 0.068(3) 0.055(2) 0.068(2) 0.0036(19) -0.036(2) -0.031(2)
C37 0.059(2) 0.049(2) 0.0354(18) 0.0072(15) -0.0066(16) -0.0307(19)
C38 0.069(3) 0.041(2) 0.049(2) 0.0087(16) -0.0211(19) -0.016(2)
C39 0.0390(19) 0.0440(19) 0.0366(17) 0.0055(14) -0.0091(14) -0.0183(16)
C40 0.050(2) 0.0405(19) 0.0323(17) 0.0076(14) -0.0137(15) -0.0186(16)
C41 0.149(4) 0.081(3) 0.054(3) 0.016(3) -0.046(3) -0.069(3)
Cl1 0.134(2) 0.0923(16) 0.0403(14) 0.0044(12) -0.0257(11) -0.0633(16)
Cl2 0.106(2) 0.0625(9) 0.0580(10) 0.0234(7) -0.0399(11) -0.0428(11)
C42 0.147(7) 0.087(5) 0.056(5) 0.013(5) -0.023(5) -0.084(5)
Cl3 0.154(6) 0.087(3) 0.099(4) 0.021(3) -0.055(4) -0.052(4)
Cl4 0.148(5) 0.119(4) 0.040(4) 0.014(3) -0.011(4) -0.035(4)

loop_
_atom_type_symbol
_atom_type_description
_atom_type_scat_dispersion_real
_atom_type_scat_dispersion_imag
_atom_type_scat_source
C C 0.0033 0.0016 'International Tables Vol C Tables 4.2.6.8 and 6.1.1.4'
H H 0.0000 0.0000 'International Tables Vol C Tables 4.2.6.8 and 6.1.1.4'
N N 0.0061 0.0033 'International Tables Vol C Tables 4.2.6.8 and 6.1.1.4'
O O 0.0106 0.0060 'International Tables Vol C Tables 4.2.6.8 and 6.1.1.4'
P P 0.1023 0.0942 'International Tables Vol C Tables 4.2.6.8 and 6.1.1.4'
S S 0.1246 0.1234 'International Tables Vol C Tables 4.2.6.8 and 6.1.1.4'
Cl Cl 0.1484 0.1585 'International Tables Vol C Tables 4.2.6.8 and 6.1.1.4'
Fe Fe 0.3463 0.8444 'International Tables Vol C Tables 4.2.6.8 and 6.1.1.4'

loop_
_exptl_crystal_face_index_h
_exptl_crystal_face_index_k
_exptl_crystal_face_index_l
_exptl_crystal_face_perp_dist
0.00 0.00 -1.00 0.0700
0.00 0.00 1.00 0.0700
1.00 0.00 0.00 0.2400
-1.00 0.00 0.00 0.2400
0.00 1.00 0.00 0.1600
0.00 -1.00 0.00 0.2000
3.00 -5.00 0.00 0.1200

loop_
_geom_angle_atom_site_label_1
_geom_angle_atom_site_label_2
_geom_angle_atom_site_label_3
_geom_angle
_geom_angle_site_symmetry_1
_geom_angle_site_symmetry_3
_geom_angle_publ_flag
C4 Fe1 P2 94.50(10) . . ?
C4 Fe1 P1 88.25(9) . . ?
P2 Fe1 P1 87.54(6) . . ?
C4 Fe1 S1 93.41(9) . . ?
P2 Fe1 S1 103.30(6) . . ?
P1 Fe1 S1 168.85(3) . . ?
C4 Fe1 S2 155.76(10) . . ?
P2 Fe1 S2 109.71(5) . . ?
P1 Fe1 S2 93.84(5) . . ?
S1 Fe1 S2 80.18(5) . . ?
C4 Fe1 Fe2 101.07(10) . . ?
P2 Fe1 Fe2 154.49(3) . . ?
P1 Fe1 Fe2 112.81(5) . . ?
S1 Fe1 Fe2 56.05(5) . . ?
S2 Fe1 Fe2 55.98(4) . . ?
C3 Fe2 C2 91.69(14) . . ?
C3 Fe2 C1 101.49(13) . . ?
C2 Fe2 C1 96.90(13) . . ?
C3 Fe2 S2 154.37(10) . . ?
C2 Fe2 S2 92.86(10) . . ?
C1 Fe2 S2 102.97(9) . . ?
C3 Fe2 S1 90.51(10) . . ?
C2 Fe2 S1 166.27(10) . . ?
C1 Fe2 S1 95.93(9) . . ?
S2 Fe2 S1 79.50(4) . . ?
C3 Fe2 Fe1 99.45(10) . . ?
C2 Fe2 Fe1 110.93(10) . . ?
C1 Fe2 Fe1 144.41(9) . . ?
S2 Fe2 Fe1 55.50(3) . . ?
S1 Fe2 Fe1 55.34(2) . . ?
C5 S1 Fe1 104.17(9) . . ?
C5 S1 Fe2 103.20(11) . . ?
Fe1 S1 Fe2 68.61(5) . . ?
C6 S2 Fe1 105.45(11) . . ?
C6 S2 Fe2 102.08(10) . . ?
Fe1 S2 Fe2 68.51(5) . . ?
C7 P1 C15 105.34(13) . . ?
C7 P1 C9 99.41(13) . . ?
C15 P1 C9 99.36(13) . . ?
C7 P1 Fe1 107.46(10) . . ?
C15 P1 Fe1 119.85(9) . . ?
C9 P1 Fe1 122.59(9) . . ?
C8 P2 C27 103.65(13) . . ?
C8 P2 C21 100.96(13) . . ?
C27 P2 C21 102.35(13) . . ?
C8 P2 Fe1 107.14(11) . . ?
C27 P2 Fe1 120.77(9) . . ?
C21 P2 Fe1 119.27(11) . . ?
C39 N2 C37 111.9(2) . . ?
C39 N2 C35 108.2(2) . . ?
C37 N2 C35 108.3(2) . . ?
C39 N2 C33 108.7(2) . . ?
C37 N2 C33 108.7(2) . . ?
C35 N2 C33 111.1(2) . . ?
N1 C1 Fe2 178.6(3) . . ?
O1 C2 Fe2 178.8(3) . . ?
O2 C3 Fe2 178.3(3) . . ?
O3 C4 Fe1 178.5(2) . . ?
C6 C5 S1 112.41(19) . . ?
C6 C5 H5A 109.1 . . ?
S1 C5 H5A 109.1 . . ?
C6 C5 H5B 109.1 . . ?
S1 C5 H5B 109.1 . . ?
H5A C5 H5B 107.9 . . ?
C5 C6 S2 112.1(2) . . ?
C5 C6 H6A 109.2 . . ?
S2 C6 H6A 109.2 . . ?
C5 C6 H6B 109.2 . . ?
S2 C6 H6B 109.2 . . ?
H6A C6 H6B 107.9 . . ?
C8 C7 P1 116.6(2) . . ?
C8 C7 H7 121.7 . . ?
P1 C7 H7 121.7 . . ?
C7 C8 P2 118.7(2) . . ?
C7 C8 H8 120.6 . . ?
P2 C8 H8 120.6 . . ?
C10 C9 C14 117.8(3) . . ?
C10 C9 P1 122.6(2) . . ?
C14 C9 P1 119.6(2) . . ?
C9 C10 C11 121.8(3) . . ?
C9 C10 H10 119.1 . . ?
C11 C10 H10 119.1 . . ?
C12 C11 C10 120.3(3) . . ?
C12 C11 H11 119.9 . . ?
C10 C11 H11 119.9 . . ?
C11 C12 C13 119.1(3) . . ?
C11 C12 H12 120.4 . . ?
C13 C12 H12 120.4 . . ?
C12 C13 C14 121.1(4) . . ?
C12 C13 H13 119.4 . . ?
C14 C13 H13 119.4 . . ?
C9 C14 C13 119.9(3) . . ?
C9 C14 H14 120.1 . . ?
C13 C14 H14 120.1 . . ?
C16 C15 C20 118.6(3) . . ?
C16 C15 P1 122.0(2) . . ?
C20 C15 P1 119.2(2) . . ?
C17 C16 C15 120.2(3) . . ?
C17 C16 H16 119.9 . . ?
C15 C16 H16 119.9 . . ?
C18 C17 C16 120.9(3) . . ?
C18 C17 H17 119.6 . . ?
C16 C17 H17 119.6 . . ?
C17 C18 C19 119.5(3) . . ?
C17 C18 H18 120.3 . . ?
C19 C18 H18 120.3 . . ?
C20 C19 C18 120.0(3) . . ?
C20 C19 H19 120.0 . . ?
C18 C19 H19 120.0 . . ?
C19 C20 C15 120.8(3) . . ?
C19 C20 H20 119.6 . . ?
C15 C20 H20 119.6 . . ?
C26 C21 C22 118.4(3) . . ?
C26 C21 P2 119.6(2) . . ?
C22 C21 P2 122.0(2) . . ?
C21 C22 C23 120.3(3) . . ?
C21 C22 H22 119.8 . . ?
C23 C22 H22 119.8 . . ?
C24 C23 C22 119.8(4) . . ?
C24 C23 H23 120.1 . . ?
C22 C23 H23 120.1 . . ?
C23 C24 C25 120.6(4) . . ?
C23 C24 H24 119.7 . . ?
C25 C24 H24 119.7 . . ?
C24 C25 C26 120.2(4) . . ?
C24 C25 H25 119.9 . . ?
C26 C25 H25 119.9 . . ?
C21 C26 C25 120.7(4) . . ?
C21 C26 H26 119.7 . . ?
C25 C26 H26 119.7 . . ?
C28 C27 C32 118.5(3) . . ?
C28 C27 P2 119.7(2) . . ?
C32 C27 P2 121.5(2) . . ?
C27 C28 C29 120.6(3) . . ?
C27 C28 H28 119.7 . . ?
C29 C28 H28 119.7 . . ?
C30 C29 C28 120.3(3) . . ?
C30 C29 H29 119.8 . . ?
C28 C29 H29 119.8 . . ?
C29 C30 C31 119.8(3) . . ?
C29 C30 H30 120.1 . . ?
C31 C30 H30 120.1 . . ?
C30 C31 C32 120.3(3) . . ?
C30 C31 H31 119.9 . . ?
C32 C31 H31 119.9 . . ?
C31 C32 C27 120.5(3) . . ?
C31 C32 H32 119.7 . . ?
C27 C32 H32 119.7 . . ?
C34 C33 N2 115.6(3) . . ?
C34 C33 H33A 108.4 . . ?
N2 C33 H33A 108.4 . . ?
C34 C33 H33B 108.4 . . ?
N2 C33 H33B 108.4 . . ?
H33A C33 H33B 107.4 . . ?
C33 C34 H34A 109.5 . . ?
C33 C34 H34B 109.5 . . ?
H34A C34 H34B 109.5 . . ?
C33 C34 H34C 109.5 . . ?
H34A C34 H34C 109.5 . . ?
H34B C34 H34C 109.5 . . ?
C36 C35 N2 115.5(3) . . ?
C36 C35 H35A 108.4 . . ?
N2 C35 H35A 108.4 . . ?
C36 C35 H35B 108.4 . . ?
N2 C35 H35B 108.4 . . ?
H35A C35 H35B 107.5 . . ?
C35 C36 H36A 109.5 . . ?
C35 C36 H36B 109.5 . . ?
H36A C36 H36B 109.5 . . ?
C35 C36 H36C 109.5 . . ?
H36A C36 H36C 109.5 . . ?
H36B C36 H36C 109.5 . . ?
C38 C37 N2 115.9(3) . . ?
C38 C37 H37A 108.3 . . ?
N2 C37 H37A 108.3 . . ?
C38 C37 H37B 108.3 . . ?
N2 C37 H37B 108.3 . . ?
H37A C37 H37B 107.4 . . ?
C37 C38 H38A 109.5 . . ?
C37 C38 H38B 109.5 . . ?
H38A C38 H38B 109.5 . . ?
C37 C38 H38C 109.5 . . ?
H38A C38 H38C 109.5 . . ?
H38B C38 H38C 109.5 . . ?
C40 C39 N2 114.2(2) . . ?
C40 C39 H39A 108.7 . . ?
N2 C39 H39A 108.7 . . ?
C40 C39 H39B 108.7 . . ?
N2 C39 H39B 108.7 . . ?
H39A C39 H39B 107.6 . . ?
C39 C40 H40A 109.5 . . ?
C39 C40 H40B 109.5 . . ?
H40A C40 H40B 109.5 . . ?
C39 C40 H40C 109.5 . . ?
H40A C40 H40C 109.5 . . ?
H40B C40 H40C 109.5 . . ?
Cl2 C41 Cl1 119.4(3) . . ?
Cl2 C41 H41A 107.5 . . ?
Cl1 C41 H41A 107.5 . . ?
Cl2 C41 H41B 107.5 . . ?
Cl1 C41 H41B 107.5 . . ?
H41A C41 H41B 107.0 . . ?
Cl3 C42 Cl4 122.9(9) . . ?
Cl3 C42 H42A 106.6 . . ?
Cl4 C42 H42A 106.6 . . ?
Cl3 C42 H42B 106.6 . . ?
Cl4 C42 H42B 106.6 . . ?
H42A C42 H42B 106.6 . . ?

loop_
_geom_bond_atom_site_label_1
_geom_bond_atom_site_label_2
_geom_bond_distance
_geom_bond_site_symmetry_2
_geom_bond_publ_flag
Fe1 C4 1.733(3) . ?
Fe1 P2 2.1763(12) . ?
Fe1 P1 2.1828(13) . ?
Fe1 S1 2.2453(12) . ?
Fe1 S2 2.2512(12) . ?
Fe1 Fe2 2.5416(16) . ?
Fe2 C3 1.751(3) . ?
Fe2 C2 1.766(3) . ?
Fe2 C1 1.916(3) . ?
Fe2 S2 2.2640(15) . ?
Fe2 S1 2.2644(16) . ?
S1 C5 1.832(3) . ?
S2 C6 1.831(3) . ?
P1 C7 1.821(3) . ?
P1 C15 1.835(3) . ?
P1 C9 1.839(3) . ?
P2 C8 1.823(3) . ?
P2 C27 1.837(3) . ?
P2 C21 1.838(3) . ?
O1 C2 1.150(4) . ?
O2 C3 1.157(3) . ?
O3 C4 1.166(3) . ?
N1 C1 1.145(3) . ?
N2 C39 1.514(4) . ?
N2 C37 1.519(4) . ?
N2 C35 1.522(4) . ?
N2 C33 1.522(4) . ?
C5 C6 1.506(4) . ?
C5 H5A 0.9900 . ?
C5 H5B 0.9900 . ?
C6 H6A 0.9900 . ?
C6 H6B 0.9900 . ?
C7 C8 1.318(4) . ?
C7 H7 0.9500 . ?
C8 H8 0.9500 . ?
C9 C10 1.367(4) . ?
C9 C14 1.376(4) . ?
C10 C11 1.383(4) . ?
C10 H10 0.9500 . ?
C11 C12 1.341(5) . ?
C11 H11 0.9500 . ?
C12 C13 1.369(5) . ?
C12 H12 0.9500 . ?
C13 C14 1.387(5) . ?
C13 H13 0.9500 . ?
C14 H14 0.9500 . ?
C15 C16 1.388(4) . ?
C15 C20 1.395(4) . ?
C16 C17 1.383(4) . ?
C16 H16 0.9500 . ?
C17 C18 1.375(5) . ?
C17 H17 0.9500 . ?
C18 C19 1.385(5) . ?
C18 H18 0.9500 . ?
C19 C20 1.381(4) . ?
C19 H19 0.9500 . ?
C20 H20 0.9500 . ?
C21 C26 1.378(4) . ?
C21 C22 1.392(4) . ?
C22 C23 1.393(5) . ?
C22 H22 0.9500 . ?
C23 C24 1.355(6) . ?
C23 H23 0.9500 . ?
C24 C25 1.367(6) . ?
C24 H24 0.9500 . ?
C25 C26 1.380(5) . ?
C25 H25 0.9500 . ?
C26 H26 0.9500 . ?
C27 C28 1.381(4) . ?
C27 C32 1.393(4) . ?
C28 C29 1.385(4) . ?
C28 H28 0.9500 . ?
C29 C30 1.373(5) . ?
C29 H29 0.9500 . ?
C30 C31 1.374(5) . ?
C30 H30 0.9500 . ?
C31 C32 1.382(4) . ?
C31 H31 0.9500 . ?
C32 H32 0.9500 . ?
C33 C34 1.518(5) . ?
C33 H33A 0.9900 . ?
C33 H33B 0.9900 . ?
C34 H34A 0.9800 . ?
C34 H34B 0.9800 . ?
C34 H34C 0.9800 . ?
C35 C36 1.497(4) . ?
C35 H35A 0.9900 . ?
C35 H35B 0.9900 . ?
C36 H36A 0.9800 . ?
C36 H36B 0.9800 . ?
C36 H36C 0.9800 . ?
C37 C38 1.506(5) . ?
C37 H37A 0.9900 . ?
C37 H37B 0.9900 . ?
C38 H38A 0.9800 . ?
C38 H38B 0.9800 . ?
C38 H38C 0.9800 . ?
C39 C40 1.513(4) . ?
C39 H39A 0.9900 . ?
C39 H39B 0.9900 . ?
C40 H40A 0.9800 . ?
C40 H40B 0.9800 . ?
C40 H40C 0.9800 . ?
C41 Cl2 1.663(6) . ?
C41 Cl1 1.695(6) . ?
C41 H41A 0.9900 . ?
C41 H41B 0.9900 . ?
C42 Cl3 1.640(11) . ?
C42 Cl4 1.662(11) . ?
C42 H42A 0.9900 . ?
C42 H42B 0.9900 . ?
